data_7134746
loop_
_publ_author_name
'Nagase, Mai'
'Yoshida, Ryu'
'Nakano, Sachiko'
'Hirose, Takashi'
'Segawa, Yasutomo'

_publ_section_title
;
 Synthesis, structure, and properties of twisted &#x3c0;-conjugated
 molecules featuring three-dimensional &#x3c0;-&#x3c0; interactions in
 solid states.
;
_journal_issue 60
_journal_name_full 'Chemical communications (Cambridge, England)'
_journal_page_first 11187
_journal_page_last 11190
_journal_paper_doi 10.1039/d5cc02387d
_journal_volume 61
_journal_year 2025
_chemical_formula_moiety '2(C12 H8 S2)'
_chemical_formula_sum 'C24 H16 S4'
_chemical_formula_weight 432.61
_space_group_crystal_system monoclinic
_space_group_IT_number 13
_space_group_name_Hall '-P 2yac'
_space_group_name_H-M_alt 'P 1 2/n 1'
_atom_sites_solution_hydrogens geom
_atom_sites_solution_primary dual
_audit_creation_date 2024-05-07
_audit_creation_method
;
Olex2 1.3
(compiled 2020.11.12 svn.r5f609507 for OlexSys, GUI svn.r6408)
;
_audit_update_record
;
2025-01-16 deposited with the CCDC.	2025-06-19 downloaded from the CCDC.
;
_cell_angle_alpha 90
_cell_angle_beta 105.709(4)
_cell_angle_gamma 90
_cell_formula_units_Z 4
_cell_length_a 12.0579(5)
_cell_length_b 7.6145(3)
_cell_length_c 21.3949(7)
_cell_measurement_reflns_used 5701
_cell_measurement_temperature 143.15
_cell_measurement_theta_max 28.7230
_cell_measurement_theta_min 3.2120
_cell_volume 1891.00(13)
_computing_cell_refinement 'CrysAlisPro 1.171.39.43c (Rigaku OD, 2018)'
_computing_data_collection 'CrysAlisPro 1.171.39.43c (Rigaku OD, 2018)'
_computing_data_reduction 'CrysAlisPro 1.171.39.43c (Rigaku OD, 2018)'
_computing_molecular_graphics 'Olex2 1.3 (Dolomanov et al., 2009)'
_computing_publication_material 'Olex2 1.3 (Dolomanov et al., 2009)'
_computing_structure_refinement 'SHELXL 2018/3 (Sheldrick, 2015)'
_computing_structure_solution 'SHELXT 2014/5 (Sheldrick, 2014)'
_diffrn_ambient_temperature 143.15
_diffrn_detector 'CCD plate'
_diffrn_detector_type HyPix
_diffrn_measured_fraction_theta_full 0.998
_diffrn_measured_fraction_theta_max 0.812
_diffrn_measurement_details
;
List of Runs (angles in degrees, time in seconds):

  # Type    Start    End  Width  t~exp~   \w     \q     \k     \f   Frames
#--------------------------------------------------------------------------
  1  \w    -45.00  18.00   0.50   20.00    --   -6.93  96.00 -88.00  126
  2  \w    -27.00  -2.00   0.50   20.00    --    8.33  96.00 -88.00   50
  3  \w    -29.00  60.00   0.50   20.00    --   -6.93  57.00-180.00  178
  4  \w    -14.00  15.00   0.50   20.00    --   -6.93 -57.00  60.00   58
  5  \w    -11.00  16.00   0.50   20.00    --    8.33 -96.00 162.00   54
  6  \w    -80.00 -17.00   0.50   20.00    --   -6.93 -57.00  60.00  126
  7  \w    -11.00  25.00   0.50   20.00    --   -6.93 -99.00 -30.00   72
;
_diffrn_measurement_device 'four-circle diffractometer'
_diffrn_measurement_device_type 'ROD, Synergy Custom system, HyPix'
_diffrn_measurement_method '\w scans'
_diffrn_orient_matrix_type 'CrysAlisPro convention (1999,Acta A55,543-557)'
_diffrn_orient_matrix_UB_11 -0.0357698000
_diffrn_orient_matrix_UB_12 -0.0702011000
_diffrn_orient_matrix_UB_13 -0.0153980000
_diffrn_orient_matrix_UB_21 0.0494789000
_diffrn_orient_matrix_UB_22 -0.0517999000
_diffrn_orient_matrix_UB_23 0.0014776000
_diffrn_orient_matrix_UB_31 -0.0017310000
_diffrn_orient_matrix_UB_32 -0.0325840000
_diffrn_orient_matrix_UB_33 0.0307994000
_diffrn_radiation_monochromator mirror
_diffrn_radiation_probe x-ray
_diffrn_radiation_type 'Mo K\a'
_diffrn_radiation_wavelength 0.71073
_diffrn_reflns_av_R_equivalents 0.0359
_diffrn_reflns_av_unetI/netI 0.0369
_diffrn_reflns_Laue_measured_fraction_full 0.998
_diffrn_reflns_Laue_measured_fraction_max 0.812
_diffrn_reflns_limit_h_max 14
_diffrn_reflns_limit_h_min -15
_diffrn_reflns_limit_k_max 10
_diffrn_reflns_limit_k_min -7
_diffrn_reflns_limit_l_max 29
_diffrn_reflns_limit_l_min -28
_diffrn_reflns_number 16448
_diffrn_reflns_point_group_measured_fraction_full 0.998
_diffrn_reflns_point_group_measured_fraction_max 0.812
_diffrn_reflns_theta_full 25.000
_diffrn_reflns_theta_max 29.580
_diffrn_reflns_theta_min 2.675
_diffrn_source 'Rotating-anode X-ray tube'
_diffrn_source_type 'Rigaku (Mo) X-ray Source'
_exptl_absorpt_coefficient_mu 0.511
_exptl_absorpt_correction_T_max 1.00000
_exptl_absorpt_correction_T_min 0.54392
_exptl_absorpt_correction_type multi-scan
_exptl_absorpt_process_details
;
CrysAlisPro 1.171.39.43c (Rigaku Oxford Diffraction, 2018)
Empirical absorption correction using spherical harmonics,
 implemented in SCALE3 ABSPACK scaling algorithm.
;
_exptl_crystal_colour yellow
_exptl_crystal_colour_primary yellow
_exptl_crystal_density_diffrn 1.520
_exptl_crystal_description block
_exptl_crystal_F_000 896
_exptl_crystal_size_max 0.05
_exptl_crystal_size_mid 0.05
_exptl_crystal_size_min 0.05
_refine_diff_density_max 1.626
_refine_diff_density_min -1.222
_refine_diff_density_rms 0.116
_refine_ls_extinction_method none
_refine_ls_goodness_of_fit_ref 1.118
_refine_ls_hydrogen_treatment constr
_refine_ls_matrix_type full
_refine_ls_number_parameters 257
_refine_ls_number_reflns 4323
_refine_ls_number_restraints 0
_refine_ls_restrained_S_all 1.118
_refine_ls_R_factor_all 0.1060
_refine_ls_R_factor_gt 0.0843
_refine_ls_shift/su_max 0.000
_refine_ls_shift/su_mean 0.000
_refine_ls_structure_factor_coef Fsqd
_refine_ls_weighting_details 'w=1/[\s^2^(Fo^2^)+(0.0518P)^2^+13.3756P] where P=(Fo^2^+2Fc^2^)/3'
_refine_ls_weighting_scheme calc
_refine_ls_wR_factor_gt 0.2003
_refine_ls_wR_factor_ref 0.2093
_reflns_Friedel_coverage 0.000
_reflns_number_gt 3319
_reflns_number_total 4323
_reflns_threshold_expression 'I > 2\s(I)'
_cod_data_source_file d5cc02387d3.cif
_cod_data_source_block 2
_cod_depositor_comments 'Adding full bibliography for 7134744--7134746.cif.'
_cod_database_code 7134746
_shelx_shelxl_version_number 2018/3
_chemical_oxdiff_formula 'C H S'
_shelx_space_group_comment
;
The symmetry employed for this shelxl refinement is uniquely defined
by the following loop, which should always be used as a source of
symmetry information in preference to the above space-group names.
They are only intended as comments.
;
_reflns_odcompleteness_completeness 99.79
_reflns_odcompleteness_iscentric 1
_reflns_odcompleteness_theta 25.30
_olex2_refinement_description
;
1. Fixed Uiso
 At 1.2 times of:
  All C(H) groups
 At 1.5 times of:
  All C(H,H,H) groups
2.a Aromatic/amide H refined with riding coordinates:
 C18(H18), C5(H5), C6(H6), C17(H17)
2.b Idealised Me refined as rotating group:
 C11(H11A,H11B,H11C), C12(H12A,H12B,H12C), C23(H23A,H23B,H23C), C24(H24A,H24B,
 H24C)
;
_olex2_submission_special_instructions 'No special instructions were received'
_oxdiff_exptl_absorpt_empirical_details
;
Empirical correction (ABSPACK) includes:
- Absorption correction using spherical harmonics
- Frame scaling
;
_oxdiff_exptl_absorpt_empirical_full_max 1.510
_oxdiff_exptl_absorpt_empirical_full_min 0.829

loop_
_space_group_symop_operation_xyz
'x, y, z'
'-x+1/2, y, -z+1/2'
'-x, -y, -z'
'x-1/2, -y, z-1/2'

loop_
_atom_site_label
_atom_site_type_symbol
_atom_site_fract_x
_atom_site_fract_y
_atom_site_fract_z
_atom_site_U_iso_or_equiv
_atom_site_adp_type
_atom_site_occupancy
_atom_site_site_symmetry_order
_atom_site_calc_flag
_atom_site_refinement_flags_posn
_atom_site_refinement_flags_adp
_atom_site_refinement_flags_occupancy
_atom_site_disorder_assembly
_atom_site_disorder_group
S2 S 0.45706(10) 0.37615(19) 0.61638(6) 0.0244(3) Uani 1 1 d . . . . .
S4 S 0.40862(11) -0.1219(2) 0.61297(6) 0.0291(3) Uani 1 1 d . . . . .
S1 S 0.58458(10) 0.7404(2) 0.88260(6) 0.0261(3) Uani 1 1 d . . . . .
S3 S 0.54636(10) 0.2390(2) 0.87972(6) 0.0286(3) Uani 1 1 d . . . . .
C2 C 0.7338(4) 0.6040(7) 0.8291(2) 0.0183(9) Uani 1 1 d . . . . .
C3 C 0.6225(4) 0.5892(7) 0.7819(2) 0.0183(9) Uani 1 1 d . . . . .
C9 C 0.6580(4) 0.5104(7) 0.6704(2) 0.0206(10) Uani 1 1 d . . . . .
C20 C 0.3756(4) 0.0231(7) 0.7156(2) 0.0224(10) Uani 1 1 d . . . . .
C15 C 0.4091(4) 0.0865(7) 0.7806(2) 0.0184(9) Uani 1 1 d . . . . .
C14 C 0.3442(4) 0.1037(7) 0.8284(2) 0.0208(10) Uani 1 1 d . . . . .
C1 C 0.7261(4) 0.6954(7) 0.8836(2) 0.0235(11) Uani 1 1 d . . . . .
C18 C 0.5808(4) 0.0061(8) 0.7174(2) 0.0269(11) Uani 1 1 d . . . . .
H18 H 0.638312 -0.034455 0.698040 0.032 Uiso 1 1 calc R U . . .
C5 C 0.4158(4) 0.6046(8) 0.7775(2) 0.0270(11) Uani 1 1 d . . . . .
H5 H 0.357275 0.644210 0.796220 0.032 Uiso 1 1 calc R U . . .
C6 C 0.3885(4) 0.5113(8) 0.7211(2) 0.0270(11) Uani 1 1 d . . . . .
H6 H 0.311697 0.472921 0.702275 0.032 Uiso 1 1 calc R U . . .
C8 C 0.5914(4) 0.5249(7) 0.7172(2) 0.0217(10) Uani 1 1 d . . . . .
C17 C 0.6104(4) 0.0998(8) 0.7740(2) 0.0268(11) Uani 1 1 d . . . . .
H17 H 0.687287 0.138751 0.792001 0.032 Uiso 1 1 calc R U . . .
C11 C 0.8190(4) 0.7617(8) 0.9401(2) 0.0316(13) Uani 1 1 d . . . . .
H11A H 0.809112 0.888216 0.945111 0.047 Uiso 1 1 calc R U . . .
H11B H 0.894383 0.739607 0.932482 0.047 Uiso 1 1 calc R U . . .
H11C H 0.814507 0.700830 0.979678 0.047 Uiso 1 1 calc R U . . .
C4 C 0.5319(4) 0.6411(8) 0.8074(2) 0.0249(11) Uani 1 1 d . . . . .
C7 C 0.4762(4) 0.4729(7) 0.6914(2) 0.0210(10) Uani 1 1 d . . . . .
C21 C 0.2629(4) 0.0116(8) 0.6699(2) 0.0247(11) Uani 1 1 d . . . . .
C19 C 0.4642(4) -0.0289(7) 0.6885(2) 0.0211(10) Uani 1 1 d . . . . .
C12 C 0.6363(4) 0.3548(8) 0.5596(2) 0.0301(12) Uani 1 1 d . . . . .
H12A H 0.623638 0.227651 0.555592 0.045 Uiso 1 1 calc R U . . .
H12B H 0.718458 0.379891 0.566487 0.045 Uiso 1 1 calc R U . . .
H12C H 0.592092 0.412609 0.519652 0.045 Uiso 1 1 calc R U . . .
C22 C 0.2684(4) -0.0747(8) 0.6141(2) 0.0295(12) Uani 1 1 d . . . . .
C10 C 0.5978(4) 0.4221(7) 0.6158(2) 0.0220(10) Uani 1 1 d . . . . .
C13 C 0.4062(4) 0.1978(8) 0.8817(2) 0.0284(12) Uani 1 1 d . . . . .
C16 C 0.5241(4) 0.1372(8) 0.8050(2) 0.0240(11) Uani 1 1 d . . . . .
C23 C 0.3693(5) 0.2696(11) 0.9380(3) 0.0458(18) Uani 1 1 d . . . . .
H23A H 0.407360 0.204007 0.977407 0.069 Uiso 1 1 calc R U . . .
H23B H 0.285573 0.258056 0.929510 0.069 Uiso 1 1 calc R U . . .
H23C H 0.390761 0.393859 0.944078 0.069 Uiso 1 1 calc R U . . .
C24 C 0.1746(5) -0.1369(11) 0.5575(3) 0.0451(17) Uani 1 1 d . . . . .
H24A H 0.179753 -0.074945 0.518216 0.068 Uiso 1 1 calc R U . . .
H24B H 0.099643 -0.113186 0.565328 0.068 Uiso 1 1 calc R U . . .
H24C H 0.182940 -0.263459 0.551726 0.068 Uiso 1 1 calc R U . . .

loop_
_atom_site_aniso_label
_atom_site_aniso_U_11
_atom_site_aniso_U_22
_atom_site_aniso_U_33
_atom_site_aniso_U_23
_atom_site_aniso_U_13
_atom_site_aniso_U_12
S2 0.0141(5) 0.0371(8) 0.0190(6) -0.0008(5) -0.0009(4) -0.0023(5)
S4 0.0235(6) 0.0439(9) 0.0238(6) -0.0074(6) 0.0131(5) -0.0050(6)
S1 0.0194(6) 0.0431(8) 0.0176(6) -0.0003(5) 0.0081(5) 0.0073(5)
S3 0.0148(5) 0.0481(9) 0.0198(6) -0.0020(6) -0.0007(5) -0.0029(5)
C2 0.015(2) 0.028(3) 0.0133(19) -0.0012(18) 0.0045(17) -0.0016(18)
C3 0.0142(19) 0.026(3) 0.016(2) 0.0030(18) 0.0057(17) 0.0012(18)
C9 0.0120(19) 0.037(3) 0.0120(19) 0.002(2) 0.0018(16) -0.0006(19)
C20 0.014(2) 0.034(3) 0.020(2) -0.001(2) 0.0050(18) -0.0032(19)
C15 0.0133(19) 0.026(3) 0.016(2) 0.0025(18) 0.0038(17) 0.0009(18)
C14 0.016(2) 0.032(3) 0.014(2) -0.0007(19) 0.0024(17) 0.0028(19)
C1 0.016(2) 0.040(3) 0.016(2) -0.001(2) 0.0058(18) 0.002(2)
C18 0.016(2) 0.038(3) 0.029(3) 0.004(2) 0.0104(19) 0.002(2)
C5 0.014(2) 0.044(3) 0.025(2) 0.005(2) 0.0086(19) 0.004(2)
C6 0.0108(19) 0.042(3) 0.026(2) 0.007(2) 0.0015(18) -0.002(2)
C8 0.013(2) 0.035(3) 0.017(2) 0.003(2) 0.0039(17) 0.0024(19)
C17 0.0104(19) 0.045(3) 0.025(2) 0.005(2) 0.0045(18) 0.001(2)
C11 0.024(2) 0.051(4) 0.020(2) -0.007(2) 0.005(2) 0.000(2)
C4 0.017(2) 0.039(3) 0.020(2) 0.003(2) 0.0061(19) 0.004(2)
C7 0.016(2) 0.029(3) 0.016(2) 0.0020(19) 0.0016(17) -0.0005(19)
C21 0.015(2) 0.043(3) 0.017(2) 0.002(2) 0.0066(18) 0.000(2)
C19 0.019(2) 0.028(3) 0.018(2) 0.0023(19) 0.0084(18) 0.0007(19)
C12 0.023(2) 0.045(4) 0.020(2) -0.005(2) 0.002(2) 0.004(2)
C22 0.019(2) 0.051(4) 0.020(2) -0.003(2) 0.007(2) -0.005(2)
C10 0.0135(19) 0.033(3) 0.018(2) 0.003(2) 0.0012(17) -0.0004(19)
C13 0.015(2) 0.052(4) 0.017(2) -0.002(2) 0.0023(18) 0.004(2)
C16 0.014(2) 0.038(3) 0.018(2) 0.003(2) 0.0016(18) 0.000(2)
C23 0.025(3) 0.091(6) 0.020(3) -0.011(3) 0.004(2) 0.000(3)
C24 0.030(3) 0.082(5) 0.025(3) -0.021(3) 0.012(2) -0.021(3)

loop_
_atom_type_symbol
_atom_type_description
_atom_type_scat_dispersion_real
_atom_type_scat_dispersion_imag
_atom_type_scat_source
C C 0.0033 0.0016 'International Tables Vol C Tables 4.2.6.8 and 6.1.1.4'
H H 0.0000 0.0000 'International Tables Vol C Tables 4.2.6.8 and 6.1.1.4'
S S 0.1246 0.1234 'International Tables Vol C Tables 4.2.6.8 and 6.1.1.4'

loop_
_geom_angle_atom_site_label_1
_geom_angle_atom_site_label_2
_geom_angle_atom_site_label_3
_geom_angle
_geom_angle_site_symmetry_1
_geom_angle_site_symmetry_3
_geom_angle_publ_flag
C7 S2 C10 92.0(2) . . ?
C19 S4 C22 92.0(2) . . ?
C1 S1 C4 92.2(2) . . ?
C13 S3 C16 91.9(2) . . ?
C3 C2 C9 127.9(4) . 2_656 ?
C1 C2 C3 111.5(4) . . ?
C1 C2 C9 119.7(4) . 2_656 ?
C8 C3 C2 131.1(4) . . ?
C4 C3 C2 112.2(4) . . ?
C4 C3 C8 116.7(4) . . ?
C8 C9 C2 127.5(4) . 2_656 ?
C10 C9 C2 120.2(4) . 2_656 ?
C10 C9 C8 111.2(4) . . ?
C15 C20 C21 130.4(4) . . ?
C19 C20 C15 116.9(4) . . ?
C19 C20 C21 112.6(4) . . ?
C20 C15 C14 130.9(4) . . ?
C16 C15 C20 116.7(4) . . ?
C16 C15 C14 112.4(4) . . ?
C15 C14 C21 128.0(4) . 2_556 ?
C13 C14 C15 110.8(4) . . ?
C13 C14 C21 120.4(4) . 2_556 ?
C2 C1 S1 112.3(3) . . ?
C2 C1 C11 130.1(4) . . ?
C11 C1 S1 117.6(4) . . ?
C17 C18 H18 120.7 . . ?
C17 C18 C19 118.7(4) . . ?
C19 C18 H18 120.7 . . ?
C6 C5 H5 120.6 . . ?
C6 C5 C4 118.7(4) . . ?
C4 C5 H5 120.6 . . ?
C5 C6 H6 120.7 . . ?
C5 C6 C7 118.6(4) . . ?
C7 C6 H6 120.7 . . ?
C3 C8 C9 130.7(4) . . ?
C7 C8 C3 116.9(4) . . ?
C7 C8 C9 112.3(4) . . ?
C18 C17 H17 120.8 . . ?
C18 C17 C16 118.3(4) . . ?
C16 C17 H17 120.8 . . ?
C1 C11 H11A 109.5 . . ?
C1 C11 H11B 109.5 . . ?
C1 C11 H11C 109.5 . . ?
H11A C11 H11B 109.5 . . ?
H11A C11 H11C 109.5 . . ?
H11B C11 H11C 109.5 . . ?
C3 C4 S1 110.8(3) . . ?
C5 C4 S1 125.4(4) . . ?
C5 C4 C3 123.6(5) . . ?
C6 C7 S2 125.6(4) . . ?
C6 C7 C8 123.3(5) . . ?
C8 C7 S2 110.8(3) . . ?
C20 C21 C14 128.4(5) . 2_556 ?
C22 C21 C20 110.9(4) . . ?
C22 C21 C14 119.6(4) . 2_556 ?
C20 C19 S4 110.9(3) . . ?
C18 C19 S4 125.5(4) . . ?
C18 C19 C20 123.4(5) . . ?
H12A C12 H12B 109.5 . . ?
H12A C12 H12C 109.5 . . ?
H12B C12 H12C 109.5 . . ?
C10 C12 H12A 109.5 . . ?
C10 C12 H12B 109.5 . . ?
C10 C12 H12C 109.5 . . ?
C21 C22 S4 112.7(4) . . ?
C21 C22 C24 130.5(5) . . ?
C24 C22 S4 116.7(4) . . ?
C9 C10 S2 112.7(3) . . ?
C9 C10 C12 130.2(4) . . ?
C12 C10 S2 117.0(4) . . ?
C14 C13 S3 112.7(4) . . ?
C14 C13 C23 129.9(5) . . ?
C23 C13 S3 117.3(4) . . ?
C15 C16 S3 111.1(3) . . ?
C15 C16 C17 123.7(5) . . ?
C17 C16 S3 125.2(4) . . ?
C13 C23 H23A 109.5 . . ?
C13 C23 H23B 109.5 . . ?
C13 C23 H23C 109.5 . . ?
H23A C23 H23B 109.5 . . ?
H23A C23 H23C 109.5 . . ?
H23B C23 H23C 109.5 . . ?
C22 C24 H24A 109.5 . . ?
C22 C24 H24B 109.5 . . ?
C22 C24 H24C 109.5 . . ?
H24A C24 H24B 109.5 . . ?
H24A C24 H24C 109.5 . . ?
H24B C24 H24C 109.5 . . ?

loop_
_geom_bond_atom_site_label_1
_geom_bond_atom_site_label_2
_geom_bond_distance
_geom_bond_site_symmetry_2
_geom_bond_publ_flag
S2 C7 1.724(5) . ?
S2 C10 1.735(5) . ?
S4 C19 1.725(5) . ?
S4 C22 1.736(5) . ?
S1 C1 1.735(5) . ?
S1 C4 1.735(5) . ?
S3 C13 1.731(5) . ?
S3 C16 1.731(5) . ?
C2 C3 1.450(6) . ?
C2 C9 1.484(6) 2_656 ?
C2 C1 1.383(6) . ?
C3 C8 1.418(6) . ?
C3 C4 1.404(6) . ?
C9 C8 1.448(6) . ?
C9 C10 1.372(7) . ?
C20 C15 1.423(6) . ?
C20 C21 1.446(6) . ?
C20 C19 1.404(6) . ?
C15 C14 1.452(6) . ?
C15 C16 1.397(6) . ?
C14 C21 1.479(7) 2_556 ?
C14 C13 1.383(7) . ?
C1 C11 1.495(7) . ?
C18 H18 0.9500 . ?
C18 C17 1.368(7) . ?
C18 C19 1.400(6) . ?
C5 H5 0.9500 . ?
C5 C6 1.362(8) . ?
C5 C4 1.400(7) . ?
C6 H6 0.9500 . ?
C6 C7 1.405(7) . ?
C8 C7 1.405(6) . ?
C17 H17 0.9500 . ?
C17 C16 1.406(7) . ?
C11 H11A 0.9800 . ?
C11 H11B 0.9800 . ?
C11 H11C 0.9800 . ?
C21 C22 1.379(7) . ?
C12 H12A 0.9800 . ?
C12 H12B 0.9800 . ?
C12 H12C 0.9800 . ?
C12 C10 1.494(7) . ?
C22 C24 1.493(7) . ?
C13 C23 1.496(7) . ?
C23 H23A 0.9800 . ?
C23 H23B 0.9800 . ?
C23 H23C 0.9800 . ?
C24 H24A 0.9800 . ?
C24 H24B 0.9800 . ?
C24 H24C 0.9800 . ?

loop_
_geom_torsion_atom_site_label_1
_geom_torsion_atom_site_label_2
_geom_torsion_atom_site_label_3
_geom_torsion_atom_site_label_4
_geom_torsion
_geom_torsion_site_symmetry_1
_geom_torsion_site_symmetry_2
_geom_torsion_site_symmetry_3
_geom_torsion_site_symmetry_4
_geom_torsion_publ_flag
C2 C3 C8 C9 -24.2(10) . . . . ?
C2 C3 C8 C7 159.2(5) . . . . ?
C2 C3 C4 S1 10.0(6) . . . . ?
C2 C3 C4 C5 -165.6(5) . . . . ?
C2 C9 C8 C3 -18.8(9) 2_656 . . . ?
C2 C9 C8 C7 157.9(5) 2_656 . . . ?
C2 C9 C10 S2 -162.8(4) 2_656 . . . ?
C2 C9 C10 C12 20.4(9) 2_656 . . . ?
C3 C2 C1 S1 7.2(6) . . . . ?
C3 C2 C1 C11 -171.2(5) . . . . ?
C3 C8 C7 S2 -173.3(4) . . . . ?
C3 C8 C7 C6 12.1(8) . . . . ?
C9 C2 C3 C8 -19.1(9) 2_656 . . . ?
C9 C2 C3 C4 157.6(5) 2_656 . . . ?
C9 C2 C1 S1 -162.6(4) 2_656 . . . ?
C9 C2 C1 C11 19.1(9) 2_656 . . . ?
C9 C8 C7 S2 9.5(6) . . . . ?
C9 C8 C7 C6 -165.1(5) . . . . ?
C20 C15 C14 C21 20.6(9) . . . 2_556 ?
C20 C15 C14 C13 -170.4(5) . . . . ?
C20 C15 C16 S3 171.6(4) . . . . ?
C20 C15 C16 C17 -11.8(8) . . . . ?
C20 C21 C22 S4 -6.0(6) . . . . ?
C20 C21 C22 C24 171.7(6) . . . . ?
C15 C20 C21 C14 17.7(9) . . . 2_556 ?
C15 C20 C21 C22 -174.0(6) . . . . ?
C15 C20 C19 S4 174.1(4) . . . . ?
C15 C20 C19 C18 -11.2(8) . . . . ?
C15 C14 C13 S3 -8.1(6) . . . . ?
C15 C14 C13 C23 170.4(6) . . . . ?
C14 C15 C16 S3 -10.2(6) . . . . ?
C14 C15 C16 C17 166.3(5) . . . . ?
C14 C21 C22 S4 163.4(4) 2_556 . . . ?
C14 C21 C22 C24 -18.9(10) 2_556 . . . ?
C1 S1 C4 C3 -5.1(4) . . . . ?
C1 S1 C4 C5 170.5(5) . . . . ?
C1 C2 C3 C8 172.3(5) . . . . ?
C1 C2 C3 C4 -11.1(6) . . . . ?
C18 C17 C16 S3 174.9(4) . . . . ?
C18 C17 C16 C15 -1.2(8) . . . . ?
C5 C6 C7 S2 -173.2(4) . . . . ?
C5 C6 C7 C8 0.5(8) . . . . ?
C6 C5 C4 S1 -173.9(4) . . . . ?
C6 C5 C4 C3 1.1(8) . . . . ?
C8 C3 C4 S1 -172.8(4) . . . . ?
C8 C3 C4 C5 11.5(8) . . . . ?
C8 C9 C10 S2 6.3(6) . . . . ?
C8 C9 C10 C12 -170.6(5) . . . . ?
C17 C18 C19 S4 172.0(4) . . . . ?
C17 C18 C19 C20 -1.8(8) . . . . ?
C4 S1 C1 C2 -1.3(4) . . . . ?
C4 S1 C1 C11 177.3(5) . . . . ?
C4 C3 C8 C9 159.2(5) . . . . ?
C4 C3 C8 C7 -17.3(7) . . . . ?
C4 C5 C6 C7 -7.2(8) . . . . ?
C7 S2 C10 C9 -0.8(4) . . . . ?
C7 S2 C10 C12 176.5(4) . . . . ?
C21 C20 C15 C14 23.5(10) . . . . ?
C21 C20 C15 C16 -158.7(6) . . . . ?
C21 C20 C19 S4 -9.2(6) . . . . ?
C21 C20 C19 C18 165.5(5) . . . . ?
C21 C14 C13 S3 161.9(4) 2_556 . . . ?
C21 C14 C13 C23 -19.6(10) 2_556 . . . ?
C19 S4 C22 C21 0.8(5) . . . . ?
C19 S4 C22 C24 -177.3(5) . . . . ?
C19 C20 C15 C14 -160.5(5) . . . . ?
C19 C20 C15 C16 17.3(7) . . . . ?
C19 C20 C21 C14 -158.5(5) . . . 2_556 ?
C19 C20 C21 C22 9.8(7) . . . . ?
C19 C18 C17 C16 8.1(8) . . . . ?
C22 S4 C19 C20 4.9(4) . . . . ?
C22 S4 C19 C18 -169.6(5) . . . . ?
C10 S2 C7 C6 169.3(5) . . . . ?
C10 S2 C7 C8 -5.0(4) . . . . ?
C10 C9 C8 C3 173.2(5) . . . . ?
C10 C9 C8 C7 -10.2(7) . . . . ?
C13 S3 C16 C15 4.8(4) . . . . ?
C13 S3 C16 C17 -171.7(5) . . . . ?
C16 S3 C13 C14 2.1(5) . . . . ?
C16 S3 C13 C23 -176.6(5) . . . . ?
C16 C15 C14 C21 -157.2(5) . . . 2_556 ?
C16 C15 C14 C13 11.8(7) . . . . ?
